data_4345071
loop_
_publ_author_name
'Botezat, Olga'
'van Leusen, Jan'
'Kravtsov, Victor Ch'
'K\"ogerler, Paul'
'Baca, Svetlana G.'

_publ_section_title
;
 Ultralarge 3d/4f Coordination Wheels: From Carboxylate/Amino
 Alcohol-Supported {Fe4Ln2} to {Fe18Ln6} Rings.
;
_journal_issue 4
_journal_name_full 'Inorganic chemistry'
_journal_page_first 1814
_journal_page_last 1822
_journal_paper_doi 10.1021/acs.inorgchem.6b02100
_journal_volume 56
_journal_year 2017
_chemical_formula_sum 'C58 H118 Er2 Fe4 N16 O26'
_chemical_formula_weight 2013.60
_chemical_name_systematic
; 
 ? 
;
_space_group_IT_number 2
_symmetry_cell_setting triclinic
_symmetry_space_group_name_Hall '-P 1'
_symmetry_space_group_name_H-M 'P -1'
_atom_sites_solution_hydrogens geom
_atom_sites_solution_primary direct
_atom_sites_solution_secondary difmap
_audit_creation_method SHELXL-97
_cell_angle_alpha 116.184(2)
_cell_angle_beta 98.375(2)
_cell_angle_gamma 101.348(2)
_cell_formula_units_Z 1
_cell_length_a 12.3460(14)
_cell_length_b 13.8164(16)
_cell_length_c 13.9592(16)
_cell_measurement_reflns_used 9922
_cell_measurement_temperature 100(2)
_cell_measurement_theta_max 29.84
_cell_measurement_theta_min 2.41
_cell_volume 2020.5(4)
_computing_cell_refinement 'Bruker SAINT'
_computing_data_collection 'Bruker APEX2'
_computing_data_reduction 'Bruker SAINT'
_computing_molecular_graphics 'Bruker SHELXTL'
_computing_publication_material 'Bruker SHELXTL'
_computing_structure_refinement 'SHELXL-97 (Sheldrick, 2008)'
_computing_structure_solution 'SHELXS-97 (Sheldrick, 2008)'
_diffrn_ambient_temperature 100(2)
_diffrn_measured_fraction_theta_full 0.999
_diffrn_measured_fraction_theta_max 0.999
_diffrn_measurement_device_type 'Bruker APEX-II CCD'
_diffrn_measurement_method '\f and \w scans'
_diffrn_radiation_monochromator graphite
_diffrn_radiation_source 'fine-focus sealed tube'
_diffrn_radiation_type MoK\a
_diffrn_radiation_wavelength 0.71073
_diffrn_reflns_av_R_equivalents 0.0278
_diffrn_reflns_av_sigmaI/netI 0.0281
_diffrn_reflns_limit_h_max 14
_diffrn_reflns_limit_h_min -14
_diffrn_reflns_limit_k_max 16
_diffrn_reflns_limit_k_min -16
_diffrn_reflns_limit_l_max 16
_diffrn_reflns_limit_l_min -16
_diffrn_reflns_number 20559
_diffrn_reflns_theta_full 24.40
_diffrn_reflns_theta_max 24.40
_diffrn_reflns_theta_min 2.41
_exptl_absorpt_coefficient_mu 2.834
_exptl_absorpt_correction_T_max 0.5261
_exptl_absorpt_correction_T_min 0.4203
_exptl_absorpt_correction_type multi-scan
_exptl_absorpt_process_details sadabs
_exptl_crystal_colour yellow
_exptl_crystal_density_diffrn 1.655
_exptl_crystal_density_method 'not measured'
_exptl_crystal_description rod
_exptl_crystal_F_000 1026
_exptl_crystal_size_max 0.37
_exptl_crystal_size_mid 0.28
_exptl_crystal_size_min 0.26
_refine_diff_density_max 4.009
_refine_diff_density_min -2.124
_refine_diff_density_rms 0.124
_refine_ls_extinction_method none
_refine_ls_goodness_of_fit_ref 1.070
_refine_ls_hydrogen_treatment constr
_refine_ls_matrix_type full
_refine_ls_number_parameters 545
_refine_ls_number_reflns 6628
_refine_ls_number_restraints 70
_refine_ls_restrained_S_all 1.070
_refine_ls_R_factor_all 0.0458
_refine_ls_R_factor_gt 0.0409
_refine_ls_shift/su_max 0.002
_refine_ls_shift/su_mean 0.000
_refine_ls_structure_factor_coef Fsqd
_refine_ls_weighting_details 'calc w=1/[\s^2^(Fo^2^)+(0.0330P)^2^+14.8497P] where P=(Fo^2^+2Fc^2^)/3'
_refine_ls_weighting_scheme calc
_refine_ls_wR_factor_gt 0.0970
_refine_ls_wR_factor_ref 0.1014
_reflns_number_gt 6096
_reflns_number_total 6628
_reflns_threshold_expression >2sigma(I)
_cod_data_source_file ic6b02100_si_003.cif
_cod_data_source_block sb447
_cod_depositor_comments
;
The following automatic conversions were performed:

'_symmetry_cell_setting' value 'Triclinic' changed to 'triclinic'
according to
/usr/data/users/saulius/crontab/automatic-downloads/rss-feeds/ACS/lib/dictionaries/cif_core.dic
dictionary named 'cif_core.dic' version 2.4.2 from 2011-04-26.

Automatic conversion script
Id: cif_fix_values 4268 2015-11-12 08:31:59Z antanas 

 Adding full bibliography for 4345065--4345072.cif.
;
_cod_original_sg_symbol_H-M P-1
_cod_database_code 4345071

loop_
_symmetry_equiv_pos_as_xyz
'x, y, z'
'-x, -y, -z'

loop_
_atom_site_label
_atom_site_type_symbol
_atom_site_fract_x
_atom_site_fract_y
_atom_site_fract_z
_atom_site_U_iso_or_equiv
_atom_site_adp_type
_atom_site_occupancy
_atom_site_symmetry_multiplicity
_atom_site_calc_flag
_atom_site_refinement_flags
_atom_site_disorder_assembly
_atom_site_disorder_group
Er1 Er -0.00506(2) 0.19024(2) 0.26257(2) 0.02638(10) Uani 1 1 d . . .
Fe1 Fe 0.19162(8) 0.24823(7) 0.13667(7) 0.0267(2) Uani 1 1 d . A .
Fe2 Fe 0.19522(7) 0.06745(7) -0.10798(7) 0.0261(2) Uani 1 1 d . . .
C1 C 0.2425(5) 0.1339(5) 0.2658(5) 0.0289(13) Uani 1 1 d . . .
H1A H 0.3061 0.2037 0.3152 0.035 Uiso 1 1 calc R . .
H1B H 0.2730 0.0796 0.2109 0.035 Uiso 1 1 calc R . .
C2 C 0.1930(6) 0.0840(5) 0.3328(5) 0.0302(13) Uani 1 1 d . . .
H2A H 0.1452 0.0051 0.2826 0.036 Uiso 1 1 calc R . .
H2B H 0.2561 0.0832 0.3848 0.036 Uiso 1 1 calc R . .
C3 C 0.1960(6) 0.2553(5) 0.4934(5) 0.0343(14) Uani 1 1 d . . .
H3A H 0.2694 0.2800 0.4783 0.041 Uiso 1 1 calc R . .
H3B H 0.2131 0.2418 0.5572 0.041 Uiso 1 1 calc R . .
C4 C 0.1378(6) 0.3469(5) 0.5219(5) 0.0348(15) Uani 1 1 d . . .
H4A H 0.0699 0.3271 0.5469 0.042 Uiso 1 1 calc R . .
H4B H 0.1911 0.4189 0.5830 0.042 Uiso 1 1 calc R . .
C5 C 0.0427(6) 0.0812(5) 0.4274(5) 0.0309(14) Uani 1 1 d . . .
H5A H 0.0018 0.1289 0.4756 0.037 Uiso 1 1 calc R . .
H5B H 0.0866 0.0535 0.4698 0.037 Uiso 1 1 calc R . .
C6 C -0.0430(6) -0.0178(5) 0.3264(5) 0.0319(14) Uani 1 1 d . . .
H6A H -0.0081 -0.0795 0.2936 0.038 Uiso 1 1 calc R . .
H6B H -0.1104 -0.0463 0.3476 0.038 Uiso 1 1 calc R . .
C7 C -0.2158(6) 0.3176(6) 0.3058(5) 0.0376(15) Uani 1 1 d . . .
H7A H -0.2859 0.2524 0.2669 0.045 Uiso 1 1 calc R . .
H7B H -0.2383 0.3869 0.3216 0.045 Uiso 1 1 calc R . .
C8 C -0.1594(6) 0.3246(6) 0.4135(5) 0.0361(15) Uani 1 1 d . . .
H8A H -0.0949 0.3949 0.4571 0.043 Uiso 1 1 calc R . .
H8B H -0.2154 0.3260 0.4577 0.043 Uiso 1 1 calc R . .
C9 C -0.2027(6) 0.2421(5) 0.1159(5) 0.0340(14) Uani 1 1 d . . .
H9A H -0.1529 0.2536 0.0700 0.041 Uiso 1 1 calc R . .
H9B H -0.2677 0.2720 0.1064 0.041 Uiso 1 1 calc R . .
C10 C -0.2476(6) 0.1177(5) 0.0774(5) 0.0349(15) Uani 1 1 d . . .
H10A H -0.3141 0.1036 0.1066 0.042 Uiso 1 1 calc R . .
H10B H -0.2735 0.0752 -0.0044 0.042 Uiso 1 1 calc R . .
C11 C -0.0583(6) 0.4138(5) 0.2612(5) 0.0354(15) Uani 1 1 d . . .
H11A H -0.0217 0.4571 0.3419 0.042 Uiso 1 1 calc R . .
H11B H -0.1027 0.4579 0.2417 0.042 Uiso 1 1 calc R . .
C12 C 0.0343(6) 0.3980(5) 0.1989(5) 0.0331(14) Uani 1 1 d . . .
H12A H 0.0036 0.3835 0.1227 0.040 Uiso 1 1 calc R . .
H12B H 0.1002 0.4674 0.2368 0.040 Uiso 1 1 calc R . .
C13 C 0.3373(7) 0.4572(6) 0.3436(7) 0.0500(19) Uani 1 1 d . A .
C14 C 0.4370(7) 0.5551(7) 0.3597(7) 0.060(2) Uani 1 1 d D . .
C15 C 0.368(3) 0.613(3) 0.306(3) 0.119(14) Uani 0.525(8) 1 d PDU A 1
H15A H 0.3134 0.6399 0.3483 0.178 Uiso 0.525(8) 1 calc PR A 1
H15B H 0.3264 0.5575 0.2293 0.178 Uiso 0.525(8) 1 calc PR A 1
H15C H 0.4216 0.6765 0.3079 0.178 Uiso 0.525(8) 1 calc PR A 1
C15' C 0.412(4) 0.574(4) 0.255(3) 0.113(14) Uani 0.475(8) 1 d PDU A 2
H15D H 0.3464 0.6043 0.2557 0.170 Uiso 0.475(8) 1 calc PR A 2
H15E H 0.3939 0.5016 0.1874 0.170 Uiso 0.475(8) 1 calc PR A 2
H15F H 0.4793 0.6272 0.2583 0.170 Uiso 0.475(8) 1 calc PR A 2
C16 C 0.5379(9) 0.5073(11) 0.3223(13) 0.126(6) Uani 1 1 d . A .
H16A H 0.5719 0.4854 0.3747 0.189 Uiso 1 1 calc R . .
H16B H 0.5962 0.5655 0.3206 0.189 Uiso 1 1 calc R . .
H16C H 0.5084 0.4413 0.2483 0.189 Uiso 1 1 calc R . .
C17 C 0.4690(9) 0.6538(8) 0.4763(8) 0.090(4) Uani 1 1 d . A .
H17A H 0.4338 0.7114 0.4760 0.135 Uiso 1 1 calc R . .
H17B H 0.5525 0.6863 0.5025 0.135 Uiso 1 1 calc R . .
H17C H 0.4414 0.6275 0.5255 0.135 Uiso 1 1 calc R . .
C18 C 0.2116(5) 0.3112(5) -0.0439(5) 0.0308(14) Uani 1 1 d . A .
C19 C 0.2230(7) 0.4027(6) -0.0789(6) 0.0462(18) Uani 1 1 d . . .
C20 C 0.1963(12) 0.3521(8) -0.2023(7) 0.090(4) Uani 1 1 d . . .
H20A H 0.1145 0.3113 -0.2348 0.135 Uiso 1 1 calc R . .
H20B H 0.2413 0.2996 -0.2310 0.135 Uiso 1 1 calc R . .
H20C H 0.2157 0.4122 -0.2217 0.135 Uiso 1 1 calc R . .
C21 C 0.3512(10) 0.4712(10) -0.0318(11) 0.102(4) Uani 1 1 d . . .
H21A H 0.3654 0.5298 -0.0538 0.154 Uiso 1 1 calc R . .
H21B H 0.3979 0.4207 -0.0609 0.154 Uiso 1 1 calc R . .
H21C H 0.3715 0.5065 0.0491 0.154 Uiso 1 1 calc R . .
C22 C 0.1547(9) 0.4800(8) -0.0276(7) 0.067(3) Uani 1 1 d . . .
H22A H 0.0732 0.4376 -0.0549 0.101 Uiso 1 1 calc R . .
H22B H 0.1672 0.5405 -0.0472 0.101 Uiso 1 1 calc R . .
H22C H 0.1787 0.5128 0.0530 0.101 Uiso 1 1 calc R . .
C23 C 0.3560(6) 0.0181(7) -0.2564(6) 0.0447(17) Uani 1 1 d . A .
C24 C 0.4731(6) 0.0777(7) -0.2587(6) 0.055(2) Uani 1 1 d D . .
C25 C 0.476(2) 0.063(2) -0.3742(11) 0.112(5) Uani 0.525(8) 1 d PDU A 1
H25A H 0.4250 -0.0113 -0.4310 0.168 Uiso 0.525(8) 1 calc PR A 1
H25B H 0.5539 0.0697 -0.3818 0.168 Uiso 0.525(8) 1 calc PR A 1
H25C H 0.4492 0.1219 -0.3832 0.168 Uiso 0.525(8) 1 calc PR A 1
C25' C 0.4448(19) 0.142(2) -0.320(2) 0.105(5) Uani 0.475(8) 1 d PDU A 2
H25D H 0.3812 0.0924 -0.3866 0.157 Uiso 0.475(8) 1 calc PR A 2
H25E H 0.5122 0.1677 -0.3420 0.157 Uiso 0.475(8) 1 calc PR A 2
H25F H 0.4230 0.2078 -0.2716 0.157 Uiso 0.475(8) 1 calc PR A 2
C26 C 0.507(2) 0.2029(9) -0.1703(19) 0.111(6) Uani 0.525(8) 1 d PDU A 1
H26A H 0.4587 0.2408 -0.1945 0.167 Uiso 0.525(8) 1 calc PR A 1
H26B H 0.5873 0.2389 -0.1600 0.167 Uiso 0.525(8) 1 calc PR A 1
H26C H 0.4953 0.2086 -0.1002 0.167 Uiso 0.525(8) 1 calc PR A 1
C26' C 0.555(2) 0.150(3) -0.1415(11) 0.114(5) Uani 0.475(8) 1 d PDU A 2
H26D H 0.5174 0.1996 -0.0925 0.172 Uiso 0.475(8) 1 calc PR A 2
H26E H 0.6249 0.1951 -0.1443 0.172 Uiso 0.475(8) 1 calc PR A 2
H26F H 0.5744 0.1000 -0.1132 0.172 Uiso 0.475(8) 1 calc PR A 2
C27 C 0.5588(16) 0.037(2) -0.205(2) 0.108(5) Uani 0.525(8) 1 d PDU A 1
H27A H 0.5496 0.0530 -0.1314 0.162 Uiso 0.525(8) 1 calc PR A 1
H27B H 0.6371 0.0765 -0.1981 0.162 Uiso 0.525(8) 1 calc PR A 1
H27C H 0.5442 -0.0444 -0.2513 0.162 Uiso 0.525(8) 1 calc PR A 1
C27' C 0.515(2) -0.0142(15) -0.342(2) 0.102(5) Uani 0.475(8) 1 d PDU A 2
H27D H 0.5305 -0.0648 -0.3134 0.153 Uiso 0.475(8) 1 calc PR A 2
H27E H 0.5858 0.0212 -0.3533 0.153 Uiso 0.475(8) 1 calc PR A 2
H27F H 0.4563 -0.0577 -0.4129 0.153 Uiso 0.475(8) 1 calc PR A 2
C28 C 0.816(3) 0.2047(13) 0.6170(15) 0.099(7) Uani 0.525(8) 1 d PDU A 1
H28A H 0.7530 0.2265 0.5876 0.119 Uiso 0.525(8) 1 calc PR A 1
H28B H 0.8860 0.2394 0.6027 0.119 Uiso 0.525(8) 1 calc PR A 1
C29 C 0.8357(18) 0.2618(16) 0.7435(13) 0.073(4) Uani 0.525(8) 1 d PDU A 1
H29A H 0.7772 0.2190 0.7619 0.110 Uiso 0.525(8) 1 calc PR A 1
H29B H 0.8306 0.3390 0.7710 0.110 Uiso 0.525(8) 1 calc PR A 1
H29C H 0.9118 0.2639 0.7780 0.110 Uiso 0.525(8) 1 calc PR A 1
C28' C 0.776(3) 0.1705(17) 0.6447(18) 0.101(7) Uani 0.475(8) 1 d PDU A 2
H28C H 0.7881 0.1533 0.7065 0.122 Uiso 0.475(8) 1 calc PR A 2
H28D H 0.6971 0.1770 0.6303 0.122 Uiso 0.475(8) 1 calc PR A 2
C29' C 0.863(2) 0.275(2) 0.669(2) 0.089(5) Uani 0.475(8) 1 d PDU A 2
H29D H 0.9342 0.2575 0.6550 0.134 Uiso 0.475(8) 1 calc PR A 2
H29E H 0.8775 0.3315 0.7467 0.134 Uiso 0.475(8) 1 calc PR A 2
H29F H 0.8349 0.3044 0.6212 0.134 Uiso 0.475(8) 1 calc PR A 2
N1 N 0.1228(5) 0.1498(4) 0.3957(4) 0.0295(11) Uani 1 1 d . . .
N6 N 0.0750(4) 0.1157(4) -0.0143(4) 0.0243(10) Uani 1 1 d . . .
N2 N -0.1364(5) 0.3046(4) 0.2342(4) 0.0321(12) Uani 1 1 d . . .
N3 N 0.2973(4) 0.1577(4) 0.0551(4) 0.0275(11) Uani 1 1 d . . .
N4 N 0.4011(6) 0.1812(6) 0.0870(5) 0.0535(17) Uani 1 1 d . . .
N7 N -0.0074(5) 0.1337(4) -0.0541(4) 0.0338(12) Uani 1 1 d . . .
N8 N -0.0857(6) 0.1505(6) -0.0917(5) 0.0501(16) Uani 1 1 d . . .
N5 N 0.4950(8) 0.2005(11) 0.1174(8) 0.124(5) Uani 1 1 d . . .
O1 O 0.1551(4) 0.1587(3) 0.2107(3) 0.0279(9) Uani 1 1 d . . .
O2 O 0.1033(4) 0.3600(3) 0.4266(3) 0.0332(10) Uani 1 1 d . . .
H2 H 0.1221 0.4311 0.4288 0.040 Uiso 1 1 d R . .
O3 O -0.0780(4) 0.0166(3) 0.2475(3) 0.0279(9) Uani 1 1 d . . .
O4 O -0.1178(4) 0.2281(4) 0.3893(3) 0.0326(10) Uani 1 1 d . . .
H4 H -0.1849 0.1695 0.3742 0.039 Uiso 1 1 d R . .
O5 O -0.1601(4) 0.0802(3) 0.1154(3) 0.0282(9) Uani 1 1 d . . .
O6 O 0.0705(4) 0.3058(3) 0.1955(3) 0.0315(10) Uani 1 1 d . . .
O7 O 0.3250(4) 0.3651(4) 0.2557(4) 0.0413(11) Uani 1 1 d . . .
O8 O 0.2842(5) 0.4811(5) 0.4170(5) 0.0563(14) Uani 1 1 d . . .
O9 O 0.2052(4) 0.3396(3) 0.0536(3) 0.0316(10) Uani 1 1 d . . .
O10 O 0.2105(4) 0.2143(3) -0.1146(3) 0.0317(10) Uani 1 1 d . . .
O11 O 0.3348(4) 0.0576(4) -0.1622(4) 0.0393(11) Uani 1 1 d . . .
O12 O 0.2904(4) -0.0632(4) -0.3462(4) 0.0489(12) Uani 1 1 d . . .
O13 O 0.7930(9) 0.0943(8) 0.5560(7) 0.116(3) Uani 1 1 d D . .
H13 H 0.7859 0.0775 0.4893 0.140 Uiso 1 1 d R A .

loop_
_atom_site_aniso_label
_atom_site_aniso_U_11
_atom_site_aniso_U_22
_atom_site_aniso_U_33
_atom_site_aniso_U_23
_atom_site_aniso_U_13
_atom_site_aniso_U_12
Er1 0.04209(18) 0.02633(16) 0.02365(15) 0.01717(12) 0.01744(12) 0.01787(12)
Fe1 0.0421(5) 0.0253(4) 0.0229(4) 0.0165(4) 0.0149(4) 0.0144(4)
Fe2 0.0376(5) 0.0282(4) 0.0229(4) 0.0168(4) 0.0153(4) 0.0151(4)
C1 0.038(3) 0.032(3) 0.026(3) 0.018(3) 0.013(3) 0.016(3)
C2 0.042(4) 0.033(3) 0.027(3) 0.020(3) 0.014(3) 0.019(3)
C3 0.049(4) 0.033(3) 0.025(3) 0.016(3) 0.015(3) 0.011(3)
C4 0.044(4) 0.033(3) 0.032(3) 0.016(3) 0.022(3) 0.013(3)
C5 0.046(4) 0.035(3) 0.024(3) 0.022(3) 0.015(3) 0.014(3)
C6 0.051(4) 0.033(3) 0.027(3) 0.024(3) 0.017(3) 0.017(3)
C7 0.052(4) 0.036(4) 0.037(4) 0.020(3) 0.023(3) 0.026(3)
C8 0.046(4) 0.037(4) 0.034(4) 0.018(3) 0.023(3) 0.020(3)
C9 0.047(4) 0.034(3) 0.030(3) 0.017(3) 0.014(3) 0.024(3)
C10 0.046(4) 0.034(3) 0.028(3) 0.017(3) 0.008(3) 0.018(3)
C11 0.056(4) 0.031(3) 0.034(3) 0.019(3) 0.021(3) 0.026(3)
C12 0.047(4) 0.029(3) 0.037(4) 0.022(3) 0.018(3) 0.020(3)
C13 0.047(4) 0.045(4) 0.057(5) 0.028(4) 0.005(4) 0.010(4)
C14 0.048(5) 0.061(5) 0.066(6) 0.038(5) 0.002(4) -0.002(4)
C15 0.12(3) 0.10(3) 0.13(3) 0.09(3) -0.020(16) -0.020(14)
C15' 0.12(3) 0.10(3) 0.12(3) 0.09(3) -0.017(16) -0.019(14)
C16 0.060(7) 0.098(9) 0.191(15) 0.046(10) 0.061(9) -0.002(6)
C17 0.068(6) 0.061(6) 0.074(7) -0.009(5) 0.031(5) -0.026(5)
C18 0.038(4) 0.033(3) 0.035(4) 0.025(3) 0.015(3) 0.015(3)
C19 0.080(6) 0.039(4) 0.047(4) 0.035(4) 0.034(4) 0.027(4)
C20 0.198(13) 0.080(7) 0.055(5) 0.058(5) 0.067(7) 0.083(8)
C21 0.092(8) 0.097(8) 0.154(12) 0.101(9) 0.033(8) 0.003(7)
C22 0.121(8) 0.074(6) 0.062(5) 0.056(5) 0.050(6) 0.066(6)
C23 0.049(4) 0.056(5) 0.045(4) 0.032(4) 0.021(4) 0.023(4)
C24 0.049(5) 0.070(5) 0.054(5) 0.034(4) 0.024(4) 0.015(4)
C25 0.089(8) 0.130(10) 0.133(9) 0.075(8) 0.062(7) 0.013(7)
C25' 0.089(9) 0.122(11) 0.135(10) 0.086(9) 0.061(8) 0.015(8)
C26 0.095(7) 0.112(8) 0.127(8) 0.058(6) 0.043(6) 0.019(6)
C26' 0.093(7) 0.120(7) 0.129(7) 0.061(6) 0.042(6) 0.018(6)
C27 0.082(7) 0.120(8) 0.136(8) 0.072(7) 0.044(6) 0.024(6)
C27' 0.076(7) 0.121(9) 0.132(8) 0.072(7) 0.059(7) 0.025(7)
C28 0.17(2) 0.087(13) 0.060(11) 0.030(8) 0.076(11) 0.065(14)
C29 0.097(12) 0.080(10) 0.058(9) 0.045(8) 0.035(9) 0.020(9)
C28' 0.17(2) 0.089(13) 0.061(11) 0.031(9) 0.075(11) 0.064(14)
C29' 0.106(12) 0.089(11) 0.071(10) 0.038(9) 0.035(9) 0.019(10)
N1 0.045(3) 0.030(3) 0.024(3) 0.017(2) 0.018(2) 0.015(2)
N6 0.034(3) 0.027(3) 0.021(2) 0.016(2) 0.012(2) 0.015(2)
N2 0.049(3) 0.029(3) 0.030(3) 0.017(2) 0.019(2) 0.023(2)
N3 0.034(3) 0.029(3) 0.024(3) 0.016(2) 0.011(2) 0.009(2)
N4 0.039(4) 0.065(4) 0.040(4) 0.012(3) 0.012(3) 0.012(3)
N7 0.049(4) 0.036(3) 0.022(3) 0.014(2) 0.016(3) 0.021(3)
N8 0.064(4) 0.063(4) 0.030(3) 0.017(3) 0.014(3) 0.043(4)
N5 0.045(5) 0.168(11) 0.081(7) 0.002(7) 0.011(5) 0.021(6)
O1 0.044(2) 0.029(2) 0.026(2) 0.0194(18) 0.0185(19) 0.0188(19)
O2 0.049(3) 0.029(2) 0.037(2) 0.022(2) 0.025(2) 0.020(2)
O3 0.043(2) 0.031(2) 0.021(2) 0.0185(18) 0.0116(18) 0.0162(19)
O4 0.043(3) 0.036(2) 0.029(2) 0.020(2) 0.017(2) 0.017(2)
O5 0.039(2) 0.027(2) 0.025(2) 0.0155(18) 0.0094(18) 0.0164(18)
O6 0.054(3) 0.029(2) 0.033(2) 0.0236(19) 0.026(2) 0.024(2)
O7 0.060(3) 0.029(2) 0.031(2) 0.013(2) 0.011(2) 0.010(2)
O8 0.051(3) 0.074(4) 0.063(4) 0.042(3) 0.034(3) 0.021(3)
O9 0.051(3) 0.028(2) 0.027(2) 0.0196(19) 0.018(2) 0.013(2)
O10 0.047(3) 0.030(2) 0.028(2) 0.020(2) 0.018(2) 0.014(2)
O11 0.046(3) 0.052(3) 0.032(2) 0.023(2) 0.023(2) 0.024(2)
O12 0.047(3) 0.055(3) 0.041(3) 0.023(3) 0.015(2) 0.007(3)
O13 0.181(9) 0.110(7) 0.067(5) 0.055(5) 0.024(5) 0.038(6)

loop_
_atom_type_symbol
_atom_type_description
_atom_type_scat_dispersion_real
_atom_type_scat_dispersion_imag
_atom_type_scat_source
C C 0.0033 0.0016 'International Tables Vol C Tables 4.2.6.8 and 6.1.1.4'
H H 0.0000 0.0000 'International Tables Vol C Tables 4.2.6.8 and 6.1.1.4'
N N 0.0061 0.0033 'International Tables Vol C Tables 4.2.6.8 and 6.1.1.4'
O O 0.0106 0.0060 'International Tables Vol C Tables 4.2.6.8 and 6.1.1.4'
Fe Fe 0.3463 0.8444 'International Tables Vol C Tables 4.2.6.8 and 6.1.1.4'
Er Er -0.2586 4.9576 'International Tables Vol C Tables 4.2.6.8 and 6.1.1.4'

loop_
_geom_angle_atom_site_label_1
_geom_angle_atom_site_label_2
_geom_angle_atom_site_label_3
_geom_angle
_geom_angle_site_symmetry_1
_geom_angle_site_symmetry_3
O1 Er1 O5 109.37(14) . .
O1 Er1 O3 96.32(14) . .
O5 Er1 O3 67.57(14) . .
O1 Er1 O6 67.52(14) . .
O5 Er1 O6 96.28(15) . .
O3 Er1 O6 152.76(14) . .
O1 Er1 O4 153.05(14) . .
O5 Er1 O4 92.65(15) . .
O3 Er1 O4 77.44(14) . .
O6 Er1 O4 126.81(14) . .
O1 Er1 O2 91.70(14) . .
O5 Er1 O2 153.78(14) . .
O3 Er1 O2 126.96(14) . .
O6 Er1 O2 77.07(14) . .
O4 Er1 O2 72.53(15) . .
O1 Er1 N2 133.20(15) . .
O5 Er1 N2 67.95(15) . .
O3 Er1 N2 121.66(16) . .
O6 Er1 N2 66.51(16) . .
O4 Er1 N2 68.94(15) . .
O2 Er1 N2 86.33(15) . .
O1 Er1 N1 68.05(14) . .
O5 Er1 N1 133.04(15) . .
O3 Er1 N1 66.29(15) . .
O6 Er1 N1 121.83(16) . .
O4 Er1 N1 85.66(15) . .
O2 Er1 N1 68.74(15) . .
N2 Er1 N1 149.01(15) . .
O1 Er1 Fe2 101.58(10) . 2
O5 Er1 Fe2 34.09(10) . 2
O3 Er1 Fe2 33.87(10) . 2
O6 Er1 Fe2 125.07(11) . 2
O4 Er1 Fe2 87.84(11) . 2
O2 Er1 Fe2 157.22(10) . 2
N2 Er1 Fe2 97.51(12) . 2
N1 Er1 Fe2 99.02(11) . 2
O1 Er1 Fe1 34.07(9) . .
O5 Er1 Fe1 100.89(10) . .
O3 Er1 Fe1 124.67(10) . .
O6 Er1 Fe1 33.99(10) . .
O4 Er1 Fe1 157.20(11) . .
O2 Er1 Fe1 87.75(10) . .
N2 Er1 Fe1 99.17(11) . .
N1 Er1 Fe1 97.97(11) . .
Fe2 Er1 Fe1 113.56(2) 2 .
O6 Fe1 O1 80.81(16) . .
O6 Fe1 O7 99.0(2) . .
O1 Fe1 O7 96.66(18) . .
O6 Fe1 O9 92.52(16) . .
O1 Fe1 O9 171.78(18) . .
O7 Fe1 O9 89.09(18) . .
O6 Fe1 N3 169.23(19) . .
O1 Fe1 N3 94.68(17) . .
O7 Fe1 N3 91.2(2) . .
O9 Fe1 N3 91.06(17) . .
O6 Fe1 N6 93.19(19) . .
O1 Fe1 N6 90.17(17) . .
O7 Fe1 N6 166.82(19) . .
O9 Fe1 N6 85.38(17) . .
N3 Fe1 N6 76.97(19) . .
O6 Fe1 Er1 41.31(11) . .
O1 Fe1 Er1 40.19(12) . .
O7 Fe1 Er1 106.12(14) . .
O9 Fe1 Er1 132.37(13) . .
N3 Fe1 Er1 132.12(13) . .
N6 Fe1 Er1 86.36(12) . .
O3 Fe2 O5 81.38(16) 2 2
O3 Fe2 O11 100.22(18) 2 .
O5 Fe2 O11 96.19(18) 2 .
O3 Fe2 O10 91.44(17) 2 .
O5 Fe2 O10 172.26(18) 2 .
O11 Fe2 O10 87.86(18) . .
O3 Fe2 N3 169.86(18) 2 .
O5 Fe2 N3 96.27(18) 2 .
O11 Fe2 N3 89.82(19) . .
O10 Fe2 N3 90.32(18) . .
O3 Fe2 N6 93.13(18) 2 .
O5 Fe2 N6 91.70(17) 2 .
O11 Fe2 N6 165.36(19) . .
O10 Fe2 N6 85.81(17) . .
N3 Fe2 N6 77.04(19) . .
O3 Fe2 Er1 41.25(11) 2 2
O5 Fe2 Er1 40.63(12) 2 2
O11 Fe2 Er1 105.82(14) . 2
O10 Fe2 Er1 131.83(13) . 2
N3 Fe2 Er1 134.40(13) . 2
N6 Fe2 Er1 88.17(13) . 2
O1 C1 C2 109.0(5) . .
O1 C1 H1A 109.9 . .
C2 C1 H1A 109.9 . .
O1 C1 H1B 109.9 . .
C2 C1 H1B 109.9 . .
H1A C1 H1B 108.3 . .
N1 C2 C1 111.0(5) . .
N1 C2 H2A 109.4 . .
C1 C2 H2A 109.4 . .
N1 C2 H2B 109.4 . .
C1 C2 H2B 109.4 . .
H2A C2 H2B 108.0 . .
N1 C3 C4 110.9(5) . .
N1 C3 H3A 109.5 . .
C4 C3 H3A 109.5 . .
N1 C3 H3B 109.5 . .
C4 C3 H3B 109.5 . .
H3A C3 H3B 108.0 . .
O2 C4 C3 109.8(5) . .
O2 C4 H4A 109.7 . .
C3 C4 H4A 109.7 . .
O2 C4 H4B 109.7 . .
C3 C4 H4B 109.7 . .
H4A C4 H4B 108.2 . .
N1 C5 C6 110.9(5) . .
N1 C5 H5A 109.5 . .
C6 C5 H5A 109.5 . .
N1 C5 H5B 109.5 . .
C6 C5 H5B 109.5 . .
H5A C5 H5B 108.0 . .
O3 C6 C5 109.4(5) . .
O3 C6 H6A 109.8 . .
C5 C6 H6A 109.8 . .
O3 C6 H6B 109.8 . .
C5 C6 H6B 109.8 . .
H6A C6 H6B 108.2 . .
N2 C7 C8 110.4(5) . .
N2 C7 H7A 109.6 . .
C8 C7 H7A 109.6 . .
N2 C7 H7B 109.6 . .
C8 C7 H7B 109.6 . .
H7A C7 H7B 108.1 . .
O4 C8 C7 109.1(5) . .
O4 C8 H8A 109.9 . .
C7 C8 H8A 109.9 . .
O4 C8 H8B 109.9 . .
C7 C8 H8B 109.9 . .
H8A C8 H8B 108.3 . .
N2 C9 C10 110.9(5) . .
N2 C9 H9A 109.5 . .
C10 C9 H9A 109.5 . .
N2 C9 H9B 109.5 . .
C10 C9 H9B 109.5 . .
H9A C9 H9B 108.1 . .
O5 C10 C9 109.7(5) . .
O5 C10 H10A 109.7 . .
C9 C10 H10A 109.7 . .
O5 C10 H10B 109.7 . .
C9 C10 H10B 109.7 . .
H10A C10 H10B 108.2 . .
N2 C11 C12 111.4(5) . .
N2 C11 H11A 109.3 . .
C12 C11 H11A 109.3 . .
N2 C11 H11B 109.3 . .
C12 C11 H11B 109.3 . .
H11A C11 H11B 108.0 . .
O6 C12 C11 109.1(5) . .
O6 C12 H12A 109.9 . .
C11 C12 H12A 109.9 . .
O6 C12 H12B 109.9 . .
C11 C12 H12B 109.9 . .
H12A C12 H12B 108.3 . .
O8 C13 O7 131.9(7) . .
O8 C13 C14 115.8(7) . .
O7 C13 C14 112.3(7) . .
C17 C14 C13 111.2(7) . .
C17 C14 C16 115.3(9) . .
C13 C14 C16 108.8(8) . .
C17 C14 C15' 120.7(18) . .
C13 C14 C15' 108.4(17) . .
C16 C14 C15' 90.6(17) . .
C17 C14 C15 94.2(17) . .
C13 C14 C15 99.9(16) . .
C16 C14 C15 126.0(15) . .
C15' C14 C15 36.2(18) . .
C14 C15 H15A 109.5 . .
C14 C15 H15B 109.5 . .
C14 C15 H15C 109.5 . .
C14 C15' H15D 109.5 . .
C14 C15' H15E 109.5 . .
H15D C15' H15E 109.5 . .
C14 C15' H15F 109.5 . .
H15D C15' H15F 109.5 . .
H15E C15' H15F 109.5 . .
C14 C16 H16A 109.5 . .
C14 C16 H16B 109.5 . .
H16A C16 H16B 109.5 . .
C14 C16 H16C 109.5 . .
H16A C16 H16C 109.5 . .
H16B C16 H16C 109.5 . .
C14 C17 H17A 109.5 . .
C14 C17 H17B 109.5 . .
H17A C17 H17B 109.5 . .
C14 C17 H17C 109.5 . .
H17A C17 H17C 109.5 . .
H17B C17 H17C 109.5 . .
O9 C18 O10 125.5(5) . .
O9 C18 C19 117.1(5) . .
O10 C18 C19 117.4(5) . .
C22 C19 C20 113.6(7) . .
C22 C19 C18 110.9(6) . .
C20 C19 C18 111.3(6) . .
C22 C19 C21 108.3(8) . .
C20 C19 C21 107.2(8) . .
C18 C19 C21 105.1(6) . .
C19 C20 H20A 109.5 . .
C19 C20 H20B 109.5 . .
H20A C20 H20B 109.5 . .
C19 C20 H20C 109.5 . .
H20A C20 H20C 109.5 . .
H20B C20 H20C 109.5 . .
C19 C21 H21A 109.5 . .
C19 C21 H21B 109.5 . .
H21A C21 H21B 109.5 . .
C19 C21 H21C 109.5 . .
H21A C21 H21C 109.5 . .
H21B C21 H21C 109.5 . .
C19 C22 H22A 109.5 . .
C19 C22 H22B 109.5 . .
H22A C22 H22B 109.5 . .
C19 C22 H22C 109.5 . .
H22A C22 H22C 109.5 . .
H22B C22 H22C 109.5 . .
O12 C23 O11 126.8(7) . .
O12 C23 C24 117.9(6) . .
O11 C23 C24 115.3(7) . .
C23 C24 C25 112.6(10) . .
C23 C24 C26' 111.4(11) . .
C25 C24 C26' 135.5(15) . .
C23 C24 C27 104.7(10) . .
C25 C24 C27 117.9(15) . .
C26' C24 C27 55.2(15) . .
C23 C24 C25' 103.8(10) . .
C25 C24 C25' 45.6(13) . .
C26' C24 C25' 116.0(18) . .
C27 C24 C25' 151.2(13) . .
C23 C24 C26 108.4(11) . .
C25 C24 C26 111.9(16) . .
C26' C24 C26 45.5(14) . .
C27 C24 C26 100.4(15) . .
C25' C24 C26 73.6(16) . .
C23 C24 C27' 106.6(10) . .
C25 C24 C27' 56.8(14) . .
C26' C24 C27' 115.4(17) . .
C27 C24 C27' 66.0(15) . .
C25' C24 C27' 102.4(15) . .
C26 C24 C27' 144.7(14) . .
C24 C25 H25A 109.5 . .
C24 C25 H25B 109.5 . .
H25A C25 H25B 109.5 . .
C24 C25 H25C 109.5 . .
H25A C25 H25C 109.5 . .
H25B C25 H25C 109.5 . .
C24 C25' H25D 109.5 . .
C24 C25' H25E 109.5 . .
H25D C25' H25E 109.5 . .
C24 C25' H25F 109.5 . .
H25D C25' H25F 109.5 . .
H25E C25' H25F 109.5 . .
C24 C26 H26A 109.5 . .
C24 C26 H26B 109.5 . .
H26A C26 H26B 109.5 . .
C24 C26 H26C 109.5 . .
H26A C26 H26C 109.5 . .
H26B C26 H26C 109.5 . .
C24 C26' H26D 109.5 . .
C24 C26' H26E 109.5 . .
H26D C26' H26E 109.5 . .
C24 C26' H26F 109.5 . .
H26D C26' H26F 109.5 . .
H26E C26' H26F 109.5 . .
C24 C27 H27A 109.5 . .
C24 C27 H27B 109.5 . .
C24 C27 H27C 109.5 . .
C24 C27' H27D 109.5 . .
C24 C27' H27E 109.5 . .
H27D C27' H27E 109.5 . .
C24 C27' H27F 109.5 . .
H27D C27' H27F 109.5 . .
H27E C27' H27F 109.5 . .
O13 C28 C29 121.8(16) . .
O13 C28 H28A 106.9 . .
C29 C28 H28A 106.9 . .
O13 C28 H28B 106.9 . .
C29 C28 H28B 106.9 . .
H28A C28 H28B 106.7 . .
O13 C28' C29' 102.3(17) . .
O13 C28' H28C 111.3 . .
C29' C28' H28C 111.3 . .
O13 C28' H28D 111.3 . .
C29' C28' H28D 111.3 . .
H28C C28' H28D 109.2 . .
C28' C29' H29D 109.5 . .
C28' C29' H29E 109.5 . .
H29D C29' H29E 109.5 . .
C28' C29' H29F 109.5 . .
H29D C29' H29F 109.5 . .
H29E C29' H29F 109.5 . .
C3 N1 C2 110.8(5) . .
C3 N1 C5 111.3(4) . .
C2 N1 C5 110.6(5) . .
C3 N1 Er1 111.2(4) . .
C2 N1 Er1 107.1(3) . .
C5 N1 Er1 105.6(4) . .
N7 N6 Fe1 118.7(4) . .
N7 N6 Fe2 119.0(4) . .
Fe1 N6 Fe2 98.7(2) . .
C11 N2 C7 112.2(5) . .
C11 N2 C9 111.1(5) . .
C7 N2 C9 109.8(5) . .
C11 N2 Er1 105.2(4) . .
C7 N2 Er1 110.8(4) . .
C9 N2 Er1 107.6(3) . .
N4 N3 Fe2 127.8(4) . .
N4 N3 Fe1 126.8(4) . .
Fe2 N3 Fe1 101.3(2) . .
N5 N4 N3 177.9(11) . .
N8 N7 N6 179.8(7) . .
C1 O1 Fe1 120.9(3) . .
C1 O1 Er1 126.0(3) . .
Fe1 O1 Er1 105.75(17) . .
C4 O2 Er1 115.1(3) . .
C4 O2 H2 122.5 . .
Er1 O2 H2 122.4 . .
C6 O3 Fe2 129.2(4) . 2
C6 O3 Er1 126.0(4) . .
Fe2 O3 Er1 104.88(16) 2 .
C8 O4 Er1 116.4(3) . .
C8 O4 H4 103.4 . .
Er1 O4 H4 118.3 . .
C10 O5 Fe2 121.0(4) . 2
C10 O5 Er1 125.9(3) . .
Fe2 O5 Er1 105.27(17) 2 .
C12 O6 Fe1 129.5(4) . .
C12 O6 Er1 125.8(3) . .
Fe1 O6 Er1 104.69(16) . .
C13 O7 Fe1 133.9(5) . .
C18 O9 Fe1 130.9(4) . .
C18 O10 Fe2 131.8(4) . .
C23 O11 Fe2 135.7(5) . .
C28' O13 C28 38.5(12) . .
C28' O13 H13 138.7 . .
C28 O13 H13 109.4 . .

loop_
_geom_bond_atom_site_label_1
_geom_bond_atom_site_label_2
_geom_bond_distance
_geom_bond_site_symmetry_2
Er1 O1 2.258(4) .
Er1 O5 2.269(4) .
Er1 O3 2.293(4) .
Er1 O6 2.299(4) .
Er1 O4 2.351(4) .
Er1 O2 2.380(4) .
Er1 N2 2.579(5) .
Er1 N1 2.581(5) .
Er1 Fe2 3.3614(10) 2
Er1 Fe1 3.3685(9) .
Fe1 O6 1.947(4) .
Fe1 O1 1.961(4) .
Fe1 O7 1.967(5) .
Fe1 O9 2.058(4) .
Fe1 N3 2.093(5) .
Fe1 N6 2.131(5) .
Fe2 O3 1.938(4) 2
Fe2 O5 1.953(4) 2
Fe2 O11 1.986(4) .
Fe2 O10 2.045(4) .
Fe2 N3 2.090(5) .
Fe2 N6 2.131(5) .
Fe2 Er1 3.3614(9) 2
C1 O1 1.417(7) .
C1 C2 1.516(8) .
C1 H1A 0.9900 .
C1 H1B 0.9900 .
C2 N1 1.475(7) .
C2 H2A 0.9900 .
C2 H2B 0.9900 .
C3 N1 1.473(8) .
C3 C4 1.507(9) .
C3 H3A 0.9900 .
C3 H3B 0.9900 .
C4 O2 1.435(8) .
C4 H4A 0.9900 .
C4 H4B 0.9900 .
C5 N1 1.483(7) .
C5 C6 1.507(9) .
C5 H5A 0.9900 .
C5 H5B 0.9900 .
C6 O3 1.425(7) .
C6 H6A 0.9900 .
C6 H6B 0.9900 .
C7 N2 1.479(8) .
C7 C8 1.514(9) .
C7 H7A 0.9900 .
C7 H7B 0.9900 .
C8 O4 1.441(7) .
C8 H8A 0.9900 .
C8 H8B 0.9900 .
C9 N2 1.488(8) .
C9 C10 1.508(9) .
C9 H9A 0.9900 .
C9 H9B 0.9900 .
C10 O5 1.418(7) .
C10 H10A 0.9900 .
C10 H10B 0.9900 .
C11 N2 1.473(8) .
C11 C12 1.527(9) .
C11 H11A 0.9900 .
C11 H11B 0.9900 .
C12 O6 1.415(7) .
C12 H12A 0.9900 .
C12 H12B 0.9900 .
C13 O8 1.254(9) .
C13 O7 1.281(9) .
C13 C14 1.546(11) .
C14 C17 1.518(12) .
C14 C16 1.570(14) .
C14 C15' 1.588(17) .
C14 C15 1.589(17) .
C15 H15A 0.9800 .
C15 H15B 0.9800 .
C15 H15C 0.9800 .
C15' H15D 0.9800 .
C15' H15E 0.9800 .
C15' H15F 0.9800 .
C16 H16A 0.9800 .
C16 H16B 0.9800 .
C16 H16C 0.9800 .
C17 H17A 0.9800 .
C17 H17B 0.9800 .
C17 H17C 0.9800 .
C18 O9 1.258(7) .
C18 O10 1.261(7) .
C18 C19 1.533(8) .
C19 C22 1.491(10) .
C19 C20 1.498(11) .
C19 C21 1.546(13) .
C20 H20A 0.9800 .
C20 H20B 0.9800 .
C20 H20C 0.9800 .
C21 H21A 0.9800 .
C21 H21B 0.9800 .
C21 H21C 0.9800 .
C22 H22A 0.9800 .
C22 H22B 0.9800 .
C22 H22C 0.9800 .
C23 O12 1.262(9) .
C23 O11 1.272(8) .
C23 C24 1.530(10) .
C24 C25 1.5399(11) .
C24 C26' 1.5399(11) .
C24 C27 1.5400(10) .
C24 C25' 1.5400(11) .
C24 C26 1.5401(11) .
C24 C27' 1.5401(11) .
C25 H25A 0.9800 .
C25 H25B 0.9800 .
C25 H25C 0.9800 .
C25' H25D 0.9800 .
C25' H25E 0.9800 .
C25' H25F 0.9800 .
C26 H26A 0.9800 .
C26 H26B 0.9800 .
C26 H26C 0.9800 .
C26' H26D 0.9800 .
C26' H26E 0.9800 .
C26' H26F 0.9800 .
C27 H27A 0.9800 .
C27 H27B 0.9800 .
C27 H27C 0.9800 .
C27' H27D 0.9800 .
C27' H27E 0.9800 .
C27' H27F 0.9800 .
C28 O13 1.321(15) .
C28 C29 1.540(16) .
C28 H28A 0.9900 .
C28 H28B 0.9900 .
C29 H29A 0.9800 .
C29 H29B 0.9800 .
C29 H29C 0.9800 .
C28' O13 1.306(15) .
C28' C29' 1.486(18) .
C28' H28C 0.9900 .
C28' H28D 0.9900 .
C29' H29D 0.9800 .
C29' H29E 0.9800 .
C29' H29F 0.9800 .
N6 N7 1.210(7) .
N3 N4 1.220(8) .
N4 N5 1.109(10) .
N7 N8 1.145(8) .
O2 H2 0.9500 .
O3 Fe2 1.938(4) 2
O4 H4 0.9600 .
O5 Fe2 1.953(4) 2
O13 H13 0.8400 .

loop_
_geom_hbond_atom_site_label_D
_geom_hbond_atom_site_label_H
_geom_hbond_atom_site_label_A
_geom_hbond_distance_DH
_geom_hbond_distance_HA
_geom_hbond_distance_DA
_geom_hbond_angle_DHA
_geom_hbond_site_symmetry_A
O2 H2 O8 0.95 2.04 2.572(7) 113.7 .
O4 H4 O12 0.96 1.61 2.570(7) 174.7 2
O13 H13 O12 0.84 1.99 2.767(9) 154.2 2_655
